data_7157144
loop_
_publ_author_name
'Rao, Madhuri P.'
'Gunaga, Shubha S.'
'Zuegg, Johannes'
'Pamarthi, Rambabu'
'Ganesh, Madhu'

_publ_section_title
;
 Highly regio- and diastereoselective [3 + 2]-cycloadditions involving
 indolediones and \a,\b-disubstituted nitroethylenes.
;
_journal_issue 42
_journal_name_full 'Organic &amp; biomolecular chemistry'
_journal_page_first 9390
_journal_page_last 9402
_journal_paper_doi 10.1039/c9ob01429b
_journal_volume 17
_journal_year 2019
_chemical_formula_sum 'C46 H45 Br2 N6 O6'
_chemical_formula_weight 937.70
_space_group_crystal_system monoclinic
_space_group_IT_number 15
_space_group_name_Hall '-C 2yc'
_space_group_name_H-M_alt 'C 1 2/c 1'
_symmetry_space_group_name_Hall '-C 2yc'
_symmetry_space_group_name_H-M 'C 1 2/c 1'
_atom_sites_solution_hydrogens mixed
_audit_creation_method SHELXL-2018/3
_audit_update_record
;
2019-02-07 deposited with the CCDC.    2019-10-08 downloaded from the CCDC.
;
_cell_angle_alpha 90
_cell_angle_beta 100.280(2)
_cell_angle_gamma 90
_cell_formula_units_Z 8
_cell_length_a 24.8162(5)
_cell_length_b 11.0757(2)
_cell_length_c 34.2851(7)
_cell_measurement_reflns_used 13634
_cell_measurement_temperature 100.03(11)
_cell_measurement_theta_max 26.9190
_cell_measurement_theta_min 3.5140
_cell_volume 9272.2(3)
_computing_cell_refinement 'CrysAlisPro 1.171.38.43 (Rigaku OD, 2015)'
_computing_data_collection 'CrysAlisPro 1.171.38.43 (Rigaku OD, 2015)'
_computing_data_reduction 'CrysAlisPro 1.171.38.43 (Rigaku OD, 2015)'
_computing_structure_refinement 'SHELXL-2018/3 (Sheldrick, 2018)'
_diffrn_ambient_temperature 100.03(11)
_diffrn_measured_fraction_theta_full 0.998
_diffrn_measured_fraction_theta_max 0.998
_diffrn_measurement_device_type 'Xcalibur, Eos, Nova'
_diffrn_measurement_method '\w scans'
_diffrn_radiation_type MoK\a
_diffrn_radiation_wavelength 0.71073
_diffrn_reflns_av_R_equivalents 0.0476
_diffrn_reflns_av_unetI/netI 0.0306
_diffrn_reflns_Laue_measured_fraction_full 0.998
_diffrn_reflns_Laue_measured_fraction_max 0.998
_diffrn_reflns_limit_h_max 32
_diffrn_reflns_limit_h_min -32
_diffrn_reflns_limit_k_max 14
_diffrn_reflns_limit_k_min -14
_diffrn_reflns_limit_l_max 44
_diffrn_reflns_limit_l_min -44
_diffrn_reflns_number 67257
_diffrn_reflns_point_group_measured_fraction_full 0.998
_diffrn_reflns_point_group_measured_fraction_max 0.998
_diffrn_reflns_theta_full 25.242
_diffrn_reflns_theta_max 27.483
_diffrn_reflns_theta_min 3.337
_diffrn_source 'micro-focus sealed X-ray tube'
_exptl_absorpt_coefficient_mu 1.801
_exptl_absorpt_correction_T_max 1.00000
_exptl_absorpt_correction_T_min 0.87486
_exptl_absorpt_correction_type multi-scan
_exptl_absorpt_process_details CrysAlisPro
_exptl_crystal_colour COLORLESS
_exptl_crystal_density_diffrn 1.343
_exptl_crystal_description BLOCK
_exptl_crystal_F_000 3848
_exptl_crystal_size_max 0.275
_exptl_crystal_size_mid 0.269
_exptl_crystal_size_min 0.257
_refine_diff_density_max 3.621
_refine_diff_density_min -0.407
_refine_diff_density_rms 0.130
_refine_ls_extinction_method none
_refine_ls_goodness_of_fit_ref 1.077
_refine_ls_hydrogen_treatment mixed
_refine_ls_matrix_type full
_refine_ls_number_parameters 568
_refine_ls_number_reflns 10619
_refine_ls_number_restraints 0
_refine_ls_restrained_S_all 1.077
_refine_ls_R_factor_all 0.0604
_refine_ls_R_factor_gt 0.0512
_refine_ls_shift/su_max 0.001
_refine_ls_shift/su_mean 0.000
_refine_ls_structure_factor_coef Fsqd
_refine_ls_weighting_details 'w=1/[\s^2^(Fo^2^)+(0.0913P)^2^+41.4591P] where P=(Fo^2^+2Fc^2^)/3'
_refine_ls_weighting_scheme calc
_refine_ls_wR_factor_gt 0.1577
_refine_ls_wR_factor_ref 0.1653
_reflns_Friedel_coverage 0.000
_reflns_number_gt 9105
_reflns_number_total 10619
_reflns_threshold_expression 'I > 2\s(I)'
_cod_data_source_file c9ob01429b2.cif
_cod_data_source_block shelx_CCDC2
_cod_depositor_comments 'Adding full bibliography for 7157142--7157144.cif.'
_cod_database_code 7157144
_shelx_shelxl_version_number 2018/3
_shelx_space_group_comment
;
The symmetry employed for this shelxl refinement is uniquely defined
by the following loop, which should always be used as a source of
symmetry information in preference to the above space-group names.
They are only intended as comments.
;

loop_
_space_group_symop_operation_xyz
'x, y, z'
'-x, y, -z+1/2'
'x+1/2, y+1/2, z'
'-x+1/2, y+1/2, -z+1/2'
'-x, -y, -z'
'x, -y, z-1/2'
'-x+1/2, -y+1/2, -z'
'x+1/2, -y+1/2, z-1/2'

loop_
_atom_site_label
_atom_site_type_symbol
_atom_site_fract_x
_atom_site_fract_y
_atom_site_fract_z
_atom_site_U_iso_or_equiv
_atom_site_adp_type
_atom_site_occupancy
_atom_site_site_symmetry_order
_atom_site_calc_flag
_atom_site_refinement_flags_posn
_atom_site_refinement_flags_adp
_atom_site_refinement_flags_occupancy
_atom_site_disorder_assembly
_atom_site_disorder_group
C47A C 0.4635(4) 0.6596(12) 0.1882(4) 0.049(3) Uani 0.500(14) 1 d . . P A 1
C48A C 0.4421(4) 0.4580(10) 0.1579(3) 0.049(3) Uani 0.500(14) 1 d . . P A 1
C48B C 0.4644(4) 0.5963(18) 0.1682(6) 0.070(5) Uani 0.500(14) 1 d . . P A 2
C47B C 0.4255(4) 0.5388(17) 0.2284(3) 0.081(5) Uani 0.500(14) 1 d . . P A 2
C1 C 0.35622(13) -0.0733(3) 0.02237(10) 0.0184(6) Uani 1 1 d . . . . .
C2 C 0.37474(12) -0.1971(3) 0.00767(9) 0.0166(6) Uani 1 1 d . . . . .
H2 H 0.341257 -0.245867 0.002612 0.020 Uiso 1 1 calc R U . . .
C3 C 0.40963(13) -0.2535(3) 0.04625(9) 0.0172(6) Uani 1 1 d . . . . .
C5 C 0.37825(14) -0.0718(3) 0.06819(10) 0.0198(6) Uani 1 1 d . . . . .
H5 H 0.414059 -0.031938 0.072192 0.024 Uiso 1 1 calc R U . . .
C6 C 0.40824(13) -0.3892(3) 0.04575(9) 0.0181(6) Uani 1 1 d . . . . .
C7 C 0.36422(14) -0.4669(3) 0.04366(10) 0.0209(7) Uani 1 1 d . . . . .
H7 H 0.328729 -0.437543 0.041719 0.025 Uiso 1 1 calc R U . . .
C8 C 0.37482(15) -0.5917(3) 0.04456(10) 0.0239(7) Uani 1 1 d . . . . .
H8 H 0.346157 -0.646228 0.043915 0.029 Uiso 1 1 calc R U . . .
C9 C 0.42787(16) -0.6339(3) 0.04641(11) 0.0263(7) Uani 1 1 d . . . . .
H9 H 0.433951 -0.716742 0.046335 0.032 Uiso 1 1 calc R U . . .
C10 C 0.47246(15) -0.5556(3) 0.04839(11) 0.0247(7) Uani 1 1 d . . . . .
H10 H 0.507915 -0.584351 0.049516 0.030 Uiso 1 1 calc R U . . .
C11 C 0.46123(14) -0.4327(3) 0.04861(10) 0.0195(6) Uani 1 1 d . . . . .
C12 C 0.47202(13) -0.2278(3) 0.05261(10) 0.0195(6) Uani 1 1 d . . . . .
C15 C 0.39662(13) -0.2018(3) -0.03071(10) 0.0174(6) Uani 1 1 d . . . . .
C16 C 0.44661(14) -0.1493(3) -0.03503(10) 0.0210(7) Uani 1 1 d . . . . .
H16 H 0.468042 -0.110714 -0.013624 0.025 Uiso 1 1 calc R U . . .
C17 C 0.46421(15) -0.1549(3) -0.07129(11) 0.0240(7) Uani 1 1 d . . . . .
H17 H 0.497219 -0.119134 -0.074058 0.029 Uiso 1 1 calc R U . . .
C18 C 0.43303(16) -0.2134(3) -0.10337(11) 0.0271(7) Uani 1 1 d . . . . .
H18 H 0.445342 -0.217639 -0.127410 0.033 Uiso 1 1 calc R U . . .
C19 C 0.38341(16) -0.2657(3) -0.09949(10) 0.0267(7) Uani 1 1 d . . . . .
H19 H 0.362240 -0.304533 -0.120954 0.032 Uiso 1 1 calc R U . . .
C20 C 0.36542(14) -0.2595(3) -0.06312(10) 0.0218(7) Uani 1 1 d . . . . .
H20 H 0.332154 -0.294446 -0.060574 0.026 Uiso 1 1 calc R U . . .
C21 C 0.34332(15) -0.0035(4) 0.09312(10) 0.0261(7) Uani 1 1 d . . . . .
H21A H 0.313540 -0.055761 0.097375 0.031 Uiso 1 1 calc R U . . .
H21B H 0.327189 0.065547 0.077960 0.031 Uiso 1 1 calc R U . . .
C22 C 0.37297(16) 0.0418(4) 0.13375(11) 0.0268(7) Uani 1 1 d . . . . .
H22 H 0.346031 0.087333 0.145532 0.032 Uiso 1 1 calc R U . . .
C23 C 0.3925(2) -0.0612(4) 0.16182(13) 0.0426(11) Uani 1 1 d . . . . .
H23A H 0.362398 -0.114493 0.163311 0.064 Uiso 1 1 calc R U . . .
H23B H 0.420870 -0.104958 0.152234 0.064 Uiso 1 1 calc R U . . .
H23C H 0.406531 -0.029511 0.187697 0.064 Uiso 1 1 calc R U . . .
C24 C 0.4195(2) 0.1279(5) 0.13066(14) 0.0530(14) Uani 1 1 d . . . . .
H24A H 0.406188 0.192306 0.112767 0.080 Uiso 1 1 calc R U . . .
H24B H 0.433671 0.160692 0.156359 0.080 Uiso 1 1 calc R U . . .
H24C H 0.448009 0.085246 0.120896 0.080 Uiso 1 1 calc R U . . .
C31 C 0.24050(13) 0.2648(3) 0.11328(9) 0.0183(6) Uani 1 1 d . . . . .
C32 C 0.22958(15) 0.2863(3) 0.07314(10) 0.0224(7) Uani 1 1 d . . . . .
H32 H 0.234884 0.362562 0.063137 0.027 Uiso 1 1 calc R U . . .
C33 C 0.21028(15) 0.1908(3) 0.04762(10) 0.0236(7) Uani 1 1 d . . . . .
H33 H 0.203123 0.203284 0.020366 0.028 Uiso 1 1 calc R U . . .
C34 C 0.20182(14) 0.0779(3) 0.06277(10) 0.0222(7) Uani 1 1 d . . . . .
H34 H 0.188323 0.015918 0.045437 0.027 Uiso 1 1 calc R U . . .
C35 C 0.21308(14) 0.0547(3) 0.10348(10) 0.0220(7) Uani 1 1 d . . . . .
H35 H 0.207781 -0.021479 0.113548 0.026 Uiso 1 1 calc R U . . .
C36 C 0.23245(13) 0.1499(3) 0.12821(9) 0.0183(6) Uani 1 1 d . . . . .
C37 C 0.25759(14) 0.5676(3) 0.16079(10) 0.0196(6) Uani 1 1 d . . . . .
C38 C 0.31628(14) 0.5108(3) 0.17107(10) 0.0222(7) Uani 1 1 d . . . . .
H38 H 0.321698 0.485666 0.198909 0.027 Uiso 1 1 calc R U . . .
C40 C 0.25950(14) 0.3489(3) 0.14713(9) 0.0178(6) Uani 1 1 d . . . . .
C41 C 0.21876(14) 0.4589(3) 0.14709(10) 0.0185(6) Uani 1 1 d . . . . .
H41 H 0.204455 0.474457 0.119017 0.022 Uiso 1 1 calc R U . . .
C42 C 0.24755(16) 0.0449(3) 0.19495(11) 0.0252(7) Uani 1 1 d . . . . .
H42A H 0.272422 0.058741 0.219767 0.030 Uiso 1 1 calc R U . . .
H42B H 0.260999 -0.024029 0.182081 0.030 Uiso 1 1 calc R U . . .
C43 C 0.19132(17) 0.0162(4) 0.20352(12) 0.0318(8) Uani 1 1 d . . . . .
H43A H 0.193354 -0.053903 0.220184 0.048 Uiso 1 1 calc R U . . .
H43B H 0.178134 0.083529 0.216750 0.048 Uiso 1 1 calc R U . . .
H43C H 0.166716 0.000789 0.179078 0.048 Uiso 1 1 calc R U . . .
C44 C 0.26449(14) 0.2629(3) 0.18349(10) 0.0203(6) Uani 1 1 d . . . . .
C45 C 0.36368(15) 0.5932(4) 0.16667(13) 0.0301(8) Uani 1 1 d . . . . .
H45A H 0.358621 0.669883 0.179207 0.036 Uiso 1 1 calc R U . . .
H45B H 0.362597 0.608589 0.138687 0.036 Uiso 1 1 calc R U . . .
C46 C 0.42033(17) 0.5438(4) 0.18448(13) 0.0357(9) Uani 1 1 d . . . . .
C49 C 0.11766(16) 0.4363(3) 0.14052(12) 0.0277(8) Uani 1 1 d . . . . .
H49 H 0.115566 0.453235 0.113720 0.033 Uiso 1 1 calc R U . . .
C50 C 0.16848(14) 0.4372(3) 0.16545(10) 0.0207(7) Uani 1 1 d . . . . .
C51 C 0.17042(16) 0.4121(3) 0.20579(11) 0.0258(7) Uani 1 1 d . . . . .
H51 H 0.203830 0.412615 0.223125 0.031 Uiso 1 1 calc R U . . .
C52 C 0.12257(19) 0.3865(4) 0.21992(13) 0.0377(10) Uani 1 1 d . . . . .
H52 H 0.124176 0.369322 0.246649 0.045 Uiso 1 1 calc R U . . .
C53 C 0.07238(18) 0.3865(4) 0.19443(15) 0.0409(10) Uani 1 1 d . . . . .
H53 H 0.040448 0.370096 0.204096 0.049 Uiso 1 1 calc R U . . .
C54 C 0.07003(17) 0.4108(4) 0.15486(14) 0.0367(9) Uani 1 1 d . . . . .
H54 H 0.036495 0.410177 0.137672 0.044 Uiso 1 1 calc R U . . .
C71 C 0.55769(14) -0.3496(4) 0.06351(12) 0.0270(8) Uani 1 1 d . . . . .
H71A H 0.575427 -0.273777 0.059369 0.032 Uiso 1 1 calc R U . . .
H71B H 0.570645 -0.410358 0.047026 0.032 Uiso 1 1 calc R U . . .
C72 C 0.57302(16) -0.3860(4) 0.10663(12) 0.0320(8) Uani 1 1 d . . . . .
H72A H 0.612067 -0.394218 0.113559 0.048 Uiso 1 1 calc R U . . .
H72B H 0.560739 -0.325276 0.123004 0.048 Uiso 1 1 calc R U . . .
H72C H 0.555962 -0.461691 0.110676 0.048 Uiso 1 1 calc R U . . .
N1 N 0.29322(11) -0.0724(3) 0.01470(8) 0.0188(6) Uani 1 1 d . . . . .
N2 N 0.49828(11) -0.3361(3) 0.05172(9) 0.0204(6) Uani 1 1 d . . . . .
N3 N 0.25804(12) 0.6516(3) 0.12472(9) 0.0228(6) Uani 1 1 d . . . . .
N4 N 0.24728(12) 0.1509(2) 0.16966(8) 0.0198(6) Uani 1 1 d . . . . .
N5 N 0.31373(12) 0.4011(3) 0.14727(9) 0.0215(6) Uani 1 1 d . . . . .
N6 N 0.38815(12) -0.1985(3) 0.07928(8) 0.0204(6) Uani 1 1 d . . . . .
O1 O 0.27224(10) -0.1557(2) 0.03050(8) 0.0248(5) Uani 1 1 d . . . . .
O2 O 0.26755(10) 0.0066(3) -0.00492(7) 0.0275(6) Uani 1 1 d . . . . .
O3 O 0.49436(10) -0.1302(2) 0.05845(8) 0.0242(5) Uani 1 1 d . . . . .
O4 O 0.26109(12) 0.6007(2) 0.09340(8) 0.0295(6) Uani 1 1 d . . . . .
O5 O 0.25971(12) 0.7613(2) 0.12908(8) 0.0305(6) Uani 1 1 d . . . . .
O6 O 0.28245(11) 0.2880(2) 0.21794(7) 0.0250(5) Uani 1 1 d . . . . .
Br1 Br 0.38025(2) 0.06854(3) -0.00209(2) 0.02242(11) Uani 1 1 d . . . . .
Br2 Br 0.24089(2) 0.66520(3) 0.20340(2) 0.02590(11) Uani 1 1 d . . . . .
H5N H 0.3164(18) 0.418(4) 0.1252(14) 0.021(11) Uiso 1 1 d . . . . .
H6N H 0.359(2) -0.232(4) 0.0813(13) 0.029(12) Uiso 1 1 d . . . . .

loop_
_atom_site_aniso_label
_atom_site_aniso_U_11
_atom_site_aniso_U_22
_atom_site_aniso_U_33
_atom_site_aniso_U_23
_atom_site_aniso_U_13
_atom_site_aniso_U_12
C47A 0.019(4) 0.050(7) 0.073(8) 0.009(6) -0.002(5) -0.005(4)
C48A 0.038(5) 0.049(6) 0.058(6) -0.003(5) 0.004(4) 0.004(4)
C48B 0.022(5) 0.092(12) 0.097(12) 0.058(10) 0.009(6) -0.005(6)
C47B 0.029(5) 0.169(16) 0.041(6) -0.001(8) -0.005(4) -0.011(7)
C1 0.0161(15) 0.0173(15) 0.0219(16) 0.0018(12) 0.0038(12) 0.0010(11)
C2 0.0135(14) 0.0183(15) 0.0177(14) 0.0005(12) 0.0020(11) -0.0014(11)
C3 0.0146(14) 0.0184(15) 0.0182(14) 0.0024(12) 0.0021(11) 0.0003(12)
C5 0.0186(15) 0.0198(16) 0.0209(16) -0.0009(12) 0.0026(12) 0.0017(12)
C6 0.0188(15) 0.0174(15) 0.0182(15) 0.0019(12) 0.0035(12) -0.0003(12)
C7 0.0179(15) 0.0250(17) 0.0192(15) 0.0010(13) 0.0018(12) -0.0025(13)
C8 0.0278(18) 0.0200(16) 0.0221(16) 0.0016(13) -0.0004(13) -0.0082(14)
C9 0.0330(19) 0.0174(16) 0.0269(18) -0.0001(13) 0.0013(15) -0.0010(14)
C10 0.0245(17) 0.0214(17) 0.0281(18) 0.0013(13) 0.0041(14) 0.0044(13)
C11 0.0176(15) 0.0194(16) 0.0212(15) 0.0011(12) 0.0027(12) 0.0000(12)
C12 0.0169(15) 0.0207(16) 0.0201(15) 0.0015(12) 0.0015(12) -0.0003(12)
C15 0.0185(15) 0.0133(14) 0.0209(15) 0.0007(12) 0.0052(12) 0.0021(12)
C16 0.0190(16) 0.0192(16) 0.0249(17) 0.0017(13) 0.0042(13) 0.0027(12)
C17 0.0242(17) 0.0214(17) 0.0293(18) 0.0037(13) 0.0129(14) 0.0020(13)
C18 0.0340(19) 0.0253(18) 0.0253(17) 0.0021(14) 0.0138(15) 0.0031(15)
C19 0.036(2) 0.0265(18) 0.0174(16) -0.0017(13) 0.0051(14) -0.0009(15)
C20 0.0226(16) 0.0193(16) 0.0237(16) 0.0009(13) 0.0050(13) -0.0001(13)
C21 0.0266(17) 0.0300(19) 0.0219(16) -0.0042(14) 0.0052(14) 0.0047(15)
C22 0.0300(19) 0.0299(18) 0.0225(17) -0.0044(14) 0.0104(14) -0.0014(15)
C23 0.064(3) 0.035(2) 0.027(2) -0.0004(17) 0.004(2) -0.001(2)
C24 0.073(4) 0.056(3) 0.034(2) -0.017(2) 0.022(2) -0.040(3)
C31 0.0198(15) 0.0185(15) 0.0171(15) -0.0009(12) 0.0045(12) 0.0034(12)
C32 0.0293(18) 0.0205(16) 0.0179(15) 0.0016(13) 0.0057(13) 0.0050(13)
C33 0.0268(17) 0.0261(17) 0.0172(15) -0.0014(13) 0.0023(13) 0.0051(14)
C34 0.0208(16) 0.0243(17) 0.0216(16) -0.0062(13) 0.0045(13) 0.0021(13)
C35 0.0229(16) 0.0200(16) 0.0245(17) -0.0009(13) 0.0077(13) 0.0032(13)
C36 0.0195(15) 0.0197(15) 0.0171(15) 0.0005(12) 0.0071(12) 0.0038(12)
C37 0.0239(16) 0.0162(15) 0.0208(16) 0.0021(12) 0.0097(13) 0.0000(12)
C38 0.0242(17) 0.0197(16) 0.0228(16) 0.0021(13) 0.0049(13) -0.0020(13)
C40 0.0238(16) 0.0158(15) 0.0146(14) 0.0021(11) 0.0051(12) 0.0001(12)
C41 0.0242(16) 0.0149(14) 0.0171(14) 0.0002(12) 0.0059(12) -0.0012(12)
C42 0.037(2) 0.0186(16) 0.0209(16) 0.0052(13) 0.0074(14) 0.0014(14)
C43 0.039(2) 0.031(2) 0.0271(18) 0.0058(15) 0.0103(16) -0.0053(17)
C44 0.0244(16) 0.0190(15) 0.0186(15) 0.0011(12) 0.0071(12) 0.0015(13)
C45 0.0230(18) 0.0283(19) 0.038(2) 0.0067(16) 0.0034(15) -0.0034(15)
C46 0.0249(19) 0.044(2) 0.037(2) 0.0061(18) -0.0002(16) 0.0018(17)
C49 0.0261(18) 0.0242(18) 0.033(2) -0.0049(14) 0.0048(15) 0.0016(14)
C50 0.0231(16) 0.0165(15) 0.0238(16) -0.0034(12) 0.0076(13) -0.0011(12)
C51 0.0293(18) 0.0246(17) 0.0257(18) -0.0008(14) 0.0105(14) -0.0042(14)
C52 0.042(2) 0.040(2) 0.037(2) -0.0002(18) 0.0231(19) -0.0073(19)
C53 0.032(2) 0.038(2) 0.058(3) -0.007(2) 0.022(2) -0.0098(18)
C54 0.0251(19) 0.037(2) 0.048(2) -0.0092(19) 0.0067(17) -0.0039(16)
C71 0.0147(16) 0.0308(19) 0.036(2) 0.0018(15) 0.0057(14) 0.0021(14)
C72 0.0214(17) 0.037(2) 0.035(2) 0.0009(17) 0.0003(15) 0.0033(16)
N1 0.0167(13) 0.0228(14) 0.0166(13) -0.0013(10) 0.0022(10) 0.0037(10)
N2 0.0134(13) 0.0197(14) 0.0278(15) 0.0015(11) 0.0026(11) 0.0008(10)
N3 0.0237(14) 0.0208(14) 0.0251(15) 0.0057(11) 0.0079(12) 0.0011(11)
N4 0.0272(15) 0.0168(13) 0.0162(13) 0.0030(10) 0.0059(11) 0.0038(11)
N5 0.0247(15) 0.0221(14) 0.0185(14) 0.0020(11) 0.0063(11) 0.0003(12)
N6 0.0206(14) 0.0217(14) 0.0191(13) 0.0001(11) 0.0043(11) 0.0017(12)
O1 0.0196(12) 0.0234(12) 0.0326(14) 0.0010(10) 0.0080(10) -0.0018(10)
O2 0.0221(12) 0.0363(15) 0.0239(12) 0.0070(11) 0.0037(10) 0.0096(11)
O3 0.0187(11) 0.0227(12) 0.0297(13) -0.0003(10) 0.0001(10) -0.0040(10)
O4 0.0398(15) 0.0299(14) 0.0220(12) 0.0055(10) 0.0141(11) 0.0050(12)
O5 0.0356(15) 0.0174(12) 0.0382(15) 0.0068(11) 0.0062(12) -0.0024(11)
O6 0.0333(14) 0.0253(13) 0.0160(11) 0.0018(9) 0.0031(10) -0.0001(11)
Br1 0.02426(18) 0.01616(17) 0.02742(19) 0.00197(12) 0.00619(13) -0.00036(12)
Br2 0.0353(2) 0.01957(18) 0.02492(19) -0.00575(13) 0.01101(14) -0.00391(13)

loop_
_atom_type_symbol
_atom_type_description
_atom_type_scat_dispersion_real
_atom_type_scat_dispersion_imag
_atom_type_scat_source
C C 0.0033 0.0016 'International Tables Vol C Tables 4.2.6.8 and 6.1.1.4'
H H 0.0000 0.0000 'International Tables Vol C Tables 4.2.6.8 and 6.1.1.4'
N N 0.0061 0.0033 'International Tables Vol C Tables 4.2.6.8 and 6.1.1.4'
O O 0.0106 0.0060 'International Tables Vol C Tables 4.2.6.8 and 6.1.1.4'
Br Br -0.2901 2.4595 'International Tables Vol C Tables 4.2.6.8 and 6.1.1.4'

loop_
_geom_angle_atom_site_label_1
_geom_angle_atom_site_label_2
_geom_angle_atom_site_label_3
_geom_angle
N1 C1 C2 107.4(2)
N1 C1 C5 109.5(3)
C2 C1 C5 105.2(2)
N1 C1 Br1 107.7(2)
C2 C1 Br1 116.4(2)
C5 C1 Br1 110.4(2)
C15 C2 C1 119.0(3)
C15 C2 C3 119.3(3)
C1 C2 C3 103.1(2)
N6 C3 C6 114.4(3)
N6 C3 C12 107.8(3)
C6 C3 C12 101.8(3)
N6 C3 C2 105.2(2)
C6 C3 C2 112.2(3)
C12 C3 C2 115.5(3)
N6 C5 C21 114.6(3)
N6 C5 C1 105.2(3)
C21 C5 C1 115.8(3)
C7 C6 C11 121.2(3)
C7 C6 C3 129.7(3)
C11 C6 C3 109.1(3)
C6 C7 C8 117.9(3)
C9 C8 C7 120.2(3)
C8 C9 C10 122.0(3)
C11 C10 C9 116.7(3)
C6 C11 C10 121.9(3)
C6 C11 N2 109.9(3)
C10 C11 N2 128.2(3)
O3 C12 N2 125.3(3)
O3 C12 C3 127.0(3)
N2 C12 C3 107.7(3)
C20 C15 C16 118.9(3)
C20 C15 C2 118.4(3)
C16 C15 C2 122.7(3)
C17 C16 C15 120.1(3)
C18 C17 C16 120.7(3)
C17 C18 C19 119.8(3)
C18 C19 C20 119.6(3)
C15 C20 C19 120.9(3)
C5 C21 C22 116.2(3)
C24 C22 C23 110.9(4)
C24 C22 C21 112.9(3)
C23 C22 C21 112.1(3)
C32 C31 C36 120.5(3)
C32 C31 C40 130.3(3)
C36 C31 C40 109.2(3)
C31 C32 C33 118.6(3)
C34 C33 C32 120.4(3)
C33 C34 C35 121.6(3)
C36 C35 C34 117.2(3)
C35 C36 C31 121.7(3)
C35 C36 N4 128.8(3)
C31 C36 N4 109.5(3)
N3 C37 C41 108.4(3)
N3 C37 C38 106.4(3)
C41 C37 C38 104.9(3)
N3 C37 Br2 107.6(2)
C41 C37 Br2 117.2(2)
C38 C37 Br2 111.9(2)
N5 C38 C45 113.7(3)
N5 C38 C37 105.2(3)
C45 C38 C37 116.2(3)
N5 C40 C31 114.2(3)
N5 C40 C44 107.3(3)
C31 C40 C44 102.0(3)
N5 C40 C41 106.5(3)
C31 C40 C41 111.4(3)
C44 C40 C41 115.5(3)
C50 C41 C37 120.5(3)
C50 C41 C40 116.8(3)
C37 C41 C40 103.5(3)
N4 C42 C43 112.2(3)
O6 C44 N4 125.5(3)
O6 C44 C40 126.9(3)
N4 C44 C40 107.6(3)
C38 C45 C46 114.7(3)
C48B C46 C47B 118.3(10)
C48B C46 C45 114.2(6)
C48A C46 C45 113.2(5)
C47B C46 C45 108.8(6)
C48A C46 C47A 103.9(7)
C45 C46 C47A 106.7(5)
C54 C49 C50 121.3(4)
C49 C50 C51 118.2(3)
C49 C50 C41 118.0(3)
C51 C50 C41 123.8(3)
C52 C51 C50 120.2(4)
C53 C52 C51 120.5(4)
C54 C53 C52 119.8(4)
C53 C54 C49 120.1(4)
N2 C71 C72 111.2(3)
O2 N1 O1 124.3(3)
O2 N1 C1 121.1(3)
O1 N1 C1 114.6(3)
C12 N2 C11 111.2(3)
C12 N2 C71 122.9(3)
C11 N2 C71 123.8(3)
O5 N3 O4 123.9(3)
O5 N3 C37 120.2(3)
O4 N3 C37 115.7(3)
C44 N4 C36 111.6(3)
C44 N4 C42 123.7(3)
C36 N4 C42 124.6(3)
C38 N5 C40 106.2(3)
C5 N6 C3 105.4(3)

loop_
_geom_bond_atom_site_label_1
_geom_bond_atom_site_label_2
_geom_bond_distance
C47A C46 1.661(12)
C48A C46 1.484(12)
C48B C46 1.436(11)
C47B C46 1.491(12)
C1 N1 1.538(4)
C1 C2 1.558(4)
C1 C5 1.569(5)
C1 Br1 1.925(3)
C2 C15 1.511(4)
C2 C3 1.575(4)
C3 N6 1.467(4)
C3 C6 1.504(4)
C3 C12 1.551(4)
C5 N6 1.462(4)
C5 C21 1.523(5)
C6 C7 1.382(5)
C6 C11 1.388(5)
C7 C8 1.407(5)
C8 C9 1.388(5)
C9 C10 1.398(5)
C10 C11 1.389(5)
C11 N2 1.403(4)
C12 O3 1.215(4)
C12 N2 1.368(4)
C15 C20 1.391(5)
C15 C16 1.402(5)
C16 C17 1.391(5)
C17 C18 1.387(5)
C18 C19 1.388(5)
C19 C20 1.399(5)
C21 C22 1.539(5)
C22 C24 1.515(6)
C22 C23 1.516(6)
C31 C32 1.375(4)
C31 C36 1.399(5)
C31 C40 1.497(4)
C32 C33 1.402(5)
C33 C34 1.384(5)
C34 C35 1.397(5)
C35 C36 1.384(5)
C36 N4 1.403(4)
C37 N3 1.549(4)
C37 C41 1.561(5)
C37 C38 1.568(5)
C37 Br2 1.921(3)
C38 N5 1.459(4)
C38 C45 1.518(5)
C40 N5 1.464(4)
C40 C44 1.557(4)
C40 C41 1.583(5)
C41 C50 1.513(5)
C42 N4 1.460(4)
C42 C43 1.510(5)
C44 O6 1.218(4)
C44 N4 1.368(4)
C45 C46 1.531(5)
C49 C54 1.388(6)
C49 C50 1.392(5)
C50 C51 1.403(5)
C51 C52 1.389(5)
C52 C53 1.388(7)
C53 C54 1.374(7)
C71 N2 1.465(4)
C71 C72 1.514(6)
N1 O2 1.213(4)
N1 O1 1.231(4)
N3 O5 1.224(4)
N3 O4 1.227(4)
